data_4314759
loop_
_publ_author_name
'Ru Kang Li'
'Peng Chen'

_publ_contact_author_address
;
Beijing Center for Crystal Research and Development, 
Technical Institute of Physics and Chemistry, 
Chinese Academy of Sciences, Beijing 100190, China
;
_publ_contact_author_email rkli@mail.ipc.ac.cn
_publ_contact_author_fax '0086 10 82543709'
_publ_contact_author_name 'Professor Rukang Li'
_publ_contact_author_phone '0086 10 82543711'
_publ_section_title
;
 Cation Coordination Control of Anionic Group Alignment to Maximize SHG
 Effects in the BaMBO3F (M = Zn, Mg) Series
;
_journal_name_full 'Inorganic Chemistry'
_journal_page_first 1561
_journal_page_last 1565
_journal_paper_doi 10.1021/ic901698b
_journal_volume 49
_journal_year 2010
_chemical_formula_moiety 'B12 F12 Mg12 O36, 12(Ba)'
_chemical_formula_sum 'B12 Ba12 F12 Mg12 O36'
_chemical_formula_weight 2873.40
_chemical_name_common 'Barium Magnesium Fluoroborate'
_chemical_name_systematic
;
 ?
;
_space_group_IT_number 9
_symmetry_cell_setting monoclinic
_symmetry_space_group_name_Hall 'C -2yc'
_symmetry_space_group_name_H-M 'C 1 c 1'
_atom_sites_solution_primary direct
_atom_sites_solution_secondary difmap
_audit_creation_method SHELXL-97
_cell_angle_alpha 90.00
_cell_angle_beta 90.008(2)
_cell_angle_gamma 90.00
_cell_formula_units_Z 4
_cell_length_a 17.614(3)
_cell_length_b 30.546(6)
_cell_length_c 8.0604(16)
_cell_measurement_reflns_used 7460
_cell_measurement_temperature 93.1500
_cell_measurement_theta_max 27.5049
_cell_measurement_theta_min 3.4250
_cell_volume 4336.8(14)
_computing_cell_refinement 'CrystalClear (Rigaku Inc., 2008)'
_computing_data_collection 'CrystalClear (Rigaku Inc., 2008)'
_computing_data_reduction 'CrystalClear (Rigaku Inc., 2008)'
_computing_structure_refinement 'SHELXL-97 (Sheldrick, 1997)'
_computing_structure_solution 'SHELXS-97 (Sheldrick, 1997)'
_diffrn_ambient_temperature 93.1500
_diffrn_detector_area_resol_mean 28.5714
_diffrn_measured_fraction_theta_full 100.0000
_diffrn_measured_fraction_theta_max 27.5049
_diffrn_measurement_details
;
scan:
    Number of images: 360
               Slice: -110.0000 - 70.0000
         Image width: 0.5000
            Exp time: 3.0000
       Rotation axis: Omega
               Omega: 0.0000
                 Chi: 45.0000
                 Phi: 90.0000
                 XTD: 45.8870
              2theta: -19.9001
scan:
    Number of images: 360
               Slice: -110.0000 - 70.0000
         Image width: 0.5000
            Exp time: 3.0000
       Rotation axis: Omega
               Omega: 0.0000
                 Chi: 45.0000
                 Phi: 0.0000
                 XTD: 45.8870
              2theta: -19.9001

;
_diffrn_measurement_device
;
Saturn724+ (2x2 bin mode)
;
_diffrn_measurement_device_details
;
AFC10: Fixed Chi 2 circle
;
_diffrn_measurement_method dtprofit.ref
_diffrn_orient_matrix_type d*Trek
_diffrn_orient_matrix_UB_11 -0.0349
_diffrn_orient_matrix_UB_12 0.0063
_diffrn_orient_matrix_UB_13 0.0443
_diffrn_orient_matrix_UB_21 -0.0245
_diffrn_orient_matrix_UB_22 -0.0128
_diffrn_orient_matrix_UB_23 -0.0175
_diffrn_orient_matrix_UB_31 0.0304
_diffrn_orient_matrix_UB_32 -0.1134
_diffrn_orient_matrix_UB_33 0.0400
_diffrn_radiation_detector CCD
_diffrn_radiation_monochromator 'Graphite Monochromator'
_diffrn_radiation_source 'Rotating Anode'
_diffrn_radiation_type MoK\a
_diffrn_radiation_wavelength 0.710747
_diffrn_reflns_av_R_equivalents 0.0360
_diffrn_reflns_av_sigmaI/netI 0.0462
_diffrn_reflns_limit_h_max 22
_diffrn_reflns_limit_h_min -16
_diffrn_reflns_limit_k_max 39
_diffrn_reflns_limit_k_min -39
_diffrn_reflns_limit_l_max 10
_diffrn_reflns_limit_l_min -9
_diffrn_reflns_number 17588
_diffrn_reflns_reduction_process 'Lp corrections applied'
_diffrn_reflns_theta_full 27.5049
_diffrn_reflns_theta_max 27.5049
_diffrn_reflns_theta_min 3.4250
_diffrn_source_current 60.0000
_diffrn_source_power 3.0000
_diffrn_source_voltage 50.0000
_exptl_absorpt_coefficient_mu 11.036
_exptl_absorpt_correction_T_max 0.2045
_exptl_absorpt_correction_T_min 0.1091
_exptl_absorpt_correction_type numerical
_exptl_absorpt_process_details 'CrystalClear (Rigaku Inc., 2008)'
_exptl_crystal_colour Colorless
_exptl_crystal_density_diffrn 4.401
_exptl_crystal_density_method 'not measured'
_exptl_crystal_description Block
_exptl_crystal_F_000 5088
_exptl_crystal_size_max 0.3000
_exptl_crystal_size_mid 0.2000
_exptl_crystal_size_min 0.1670
_refine_diff_density_max 3.493
_refine_diff_density_min -3.250
_refine_diff_density_rms 0.387
_refine_ls_abs_structure_details 'Flack H D (1983), Acta Cryst. A39, 876-881'
_refine_ls_abs_structure_Flack 0.06(3)
_refine_ls_extinction_coef 0.000185(6)
_refine_ls_extinction_expression Fc^*^=kFc[1+0.001xFc^2^\l^3^/sin(2\q)]^-1/4^
_refine_ls_extinction_method SHELXL
_refine_ls_goodness_of_fit_ref 1.167
_refine_ls_matrix_type full
_refine_ls_number_parameters 403
_refine_ls_number_reflns 7686
_refine_ls_number_restraints 2
_refine_ls_restrained_S_all 1.167
_refine_ls_R_factor_all 0.0701
_refine_ls_R_factor_gt 0.0623
_refine_ls_shift/su_max 0.005
_refine_ls_shift/su_mean 0.000
_refine_ls_structure_factor_coef Fsqd
_refine_ls_weighting_details 'calc w=1/[\s^2^(Fo^2^)+(0.0162P)^2^+357.0982P] where P=(Fo^2^+2Fc^2^)/3'
_refine_ls_weighting_scheme calc
_refine_ls_wR_factor_gt 0.1098
_refine_ls_wR_factor_ref 0.1149
_reflns_number_gt 6700
_reflns_number_total 7686
_reflns_threshold_expression >2sigma(I)
_cod_data_source_file ic901698b_si_001_1.cif
_cod_data_source_block bo341n
_cod_depositor_comments
;
The following automatic conversions were performed:

'_exptl_absorpt_correction_type' value 'Numerical' changed to
'numerical' according to the built-in table from CIF Core dictionary
named 'cif_core.dic' version 2.4.1 from 2010-06-29.

Automatic conversion script
Id: cif_fix_values 1646 2011-03-28 12:23:43Z adriana 
;
_cod_original_sg_symbol_H-M 'C c'
_cod_database_code 4314759

loop_
_symmetry_equiv_pos_as_xyz
'x, y, z'
'x, -y, z+1/2'
'x+1/2, y+1/2, z'
'x+1/2, -y+1/2, z+1/2'

loop_
_atom_site_label
_atom_site_type_symbol
_atom_site_fract_x
_atom_site_fract_y
_atom_site_fract_z
_atom_site_U_iso_or_equiv
_atom_site_adp_type
_atom_site_occupancy
_atom_site_symmetry_multiplicity
_atom_site_calc_flag
_atom_site_refinement_flags
_atom_site_disorder_assembly
_atom_site_disorder_group
Ba1 Ba 0.19396(7) 0.09475(3) 0.29598(14) 0.0064(3) Uani 1 1 d . . .
Ba2 Ba -0.08700(7) 0.00167(4) 0.28223(16) 0.0049(3) Uiso 1 1 d . . .
Ba3 Ba 0.20613(6) 0.09220(3) 0.79416(14) 0.0052(3) Uani 1 1 d . . .
Ba4 Ba -0.05944(6) 0.15403(3) 0.32395(13) 0.0027(3) Uiso 1 1 d . . .
Ba5 Ba -0.30802(7) 0.09646(4) 0.31035(15) 0.0068(3) Uani 1 1 d . . .
Ba6 Ba 0.44593(6) 0.15493(4) 0.32512(14) 0.0064(3) Uani 1 1 d . . .
Ba7 Ba -0.04187(7) 0.15753(3) 0.82388(13) 0.0037(3) Uani 1 1 d . . .
Ba8 Ba 0.41456(7) 0.00534(4) 0.29372(16) 0.0094(3) Uani 1 1 d . . .
Ba9 Ba -0.33558(7) 0.24706(4) 0.33757(15) 0.0055(3) Uani 1 1 d . . .
Ba10 Ba 0.16296(7) 0.24635(4) 0.33813(15) 0.0047(3) Uani 1 1 d . . .
Ba11 Ba -0.29145(7) -0.09405(4) 0.31076(14) 0.0072(3) Uani 1 1 d . . .
Ba12 Ba 0.45658(7) 0.15616(3) 0.82633(14) 0.0063(3) Uani 1 1 d . . .
Mg1 Mg 0.2421(4) -0.00077(19) 1.0314(8) 0.0028(12) Uiso 1 1 d . . .
Mg2 Mg 0.0298(3) 0.07027(19) 0.5335(7) 0.001 Uiso 1 1 d . . .
Mg3 Mg 0.0349(3) 0.07067(18) 1.0311(7) 0.0007(11) Uiso 1 1 d . . .
Mg4 Mg -0.2177(4) 0.1809(2) 0.0812(8) 0.0054(13) Uiso 1 1 d . . .
Mg5 Mg 0.2796(3) 0.17963(19) 0.0819(7) 0.0012(12) Uiso 1 1 d . . .
Mg6 Mg -0.0088(4) 0.2502(2) 0.5793(8) 0.0052(13) Uiso 1 1 d . . .
Mg7 Mg -0.2132(4) -0.18076(19) 0.0875(8) 0.0024(12) Uiso 1 1 d . . .
Mg8 Mg -0.0075(4) 0.24898(19) 1.0829(7) 0.001 Uiso 1 1 d . . .
Mg9 Mg 0.2849(4) 0.17939(19) 0.5888(8) 0.0029(12) Uiso 1 1 d . . .
Mg10 Mg -0.2541(4) 0.0010(2) 0.5575(9) 0.0109(15) Uiso 1 1 d . . .
Mg11 Mg -0.4689(4) 0.0691(2) 0.5569(9) 0.0132(15) Uani 1 1 d . . .
Mg12 Mg 0.5366(4) 0.0692(2) 1.0439(9) 0.0116(15) Uiso 1 1 d . . .
F1 F 0.0132(6) 0.0680(3) 0.7829(14) 0.010(2) Uiso 1 1 d . . .
F2 F 0.2449(6) 0.0000(4) 0.7804(14) 0.010(2) Uani 1 1 d . . .
F3 F -0.4891(7) 0.0680(3) 0.7967(14) 0.012(2) Uani 1 1 d . . .
F4 F -0.2528(6) -0.0125(3) 0.8060(13) 0.007(2) Uiso 1 1 d . . .
F5 F 0.0447(6) 0.0736(4) 0.2818(14) 0.012(2) Uiso 1 1 d . . .
F6 F -0.2064(6) 0.1807(3) 0.3366(13) 0.009(2) Uiso 1 1 d . . .
F7 F 0.2619(6) 0.1822(3) 0.8352(13) 0.008(2) Uiso 1 1 d . . .
F8 F 0.5468(7) 0.0715(5) 0.2973(15) 0.023(3) Uani 1 1 d . . .
F9 F 0.2974(6) 0.1728(3) 0.3358(14) 0.011(2) Uiso 1 1 d . . .
F10 F -0.0046(7) 0.2542(4) 0.8326(16) 0.021(3) Uiso 1 1 d . . .
F11 F -0.2366(6) -0.1815(4) 0.3383(14) 0.013(2) Uiso 1 1 d . . .
F12 F -0.0062(7) 0.2428(4) 0.3334(16) 0.019(3) Uiso 1 1 d . . .
O1 O -0.1694(7) -0.0411(4) 0.5231(16) 0.006(3) Uiso 1 1 d . . .
O2 O 0.3329(8) 0.0397(4) 0.0219(17) 0.010(3) Uiso 1 1 d . . .
O3 O 0.0940(8) 0.1254(4) 0.9965(18) 0.013(3) Uiso 1 1 d . . .
O4 O -0.1559(9) -0.1261(5) 0.1219(19) 0.019(3) Uiso 1 1 d . . .
O5 O -0.3553(7) -0.0368(4) 0.5413(16) 0.005(3) Uiso 1 1 d . . .
O6 O 0.4305(7) 0.0937(4) 0.0788(15) 0.001 Uiso 1 1 d . . .
O7 O 0.3436(8) 0.1243(4) 0.6270(18) 0.014(3) Uiso 1 1 d . . .
O8 O -0.0791(8) 0.0727(5) 0.4838(18) 0.015(3) Uiso 1 1 d . . .
O9 O -0.4714(8) -0.0021(4) 0.5518(18) 0.012(3) Uiso 1 1 d . . .
O10 O -0.3616(8) 0.0409(4) 0.5702(16) 0.007(3) Uiso 1 1 d . . .
O11 O -0.0686(8) 0.0937(5) 0.0589(18) 0.011(3) Uiso 1 1 d . . .
O12 O 0.1815(7) 0.1575(4) 0.5501(16) 0.003(2) Uiso 1 1 d . . .
O13 O -0.2264(7) -0.2494(4) 0.0856(15) 0.004(2) Uiso 1 1 d . . .
O14 O 0.1443(7) 0.0369(4) 0.0271(15) 0.002(2) Uiso 1 1 d . . .
O15 O -0.2274(7) 0.2523(4) 0.0793(14) 0.001(2) Uiso 1 1 d . . .
O16 O 0.0218(7) -0.0014(4) 0.5354(16) 0.006(3) Uiso 1 1 d . . .
O17 O 0.0803(8) 0.2084(4) 0.6044(16) 0.008(3) Uiso 1 1 d . . .
O18 O 0.1711(8) 0.1766(5) 0.1368(18) 0.013(3) Uiso 1 1 d . . .
O19 O -0.1058(7) 0.2143(4) 0.5910(15) 0.003(2) Uiso 1 1 d . . .
O20 O -0.1046(7) 0.2883(4) 0.0904(16) 0.006(3) Uiso 1 1 d . . .
O21 O -0.1995(7) 0.1169(4) 0.0785(15) 0.001(2) Uiso 1 1 d . . .
O22 O 0.3892(7) 0.2091(4) 0.0690(15) 0.003(2) Uiso 1 1 d . . .
O23 O 0.1370(7) 0.0416(4) 0.5459(15) 0.003(2) Uiso 1 1 d . . .
O24 O -0.3196(8) -0.1564(4) 0.0628(18) 0.012(3) Uiso 1 1 d . . .
O25 O 0.2944(7) -0.0578(4) 0.0259(16) 0.005(3) Uiso 1 1 d . . .
O26 O -0.4494(8) 0.1341(4) 0.5642(17) 0.010(3) Uiso 1 1 d . . .
O27 O 0.0500(8) 0.1339(4) 0.5534(16) 0.007(3) Uiso 1 1 d . . .
O28 O 0.5939(8) 0.1246(5) 0.0065(19) 0.016(3) Uiso 1 1 d . . .
O29 O -0.1989(8) 0.0532(4) 0.5993(17) 0.010(3) Uiso 1 1 d . . .
O30 O 0.0827(8) 0.2902(4) 0.0983(16) 0.008(3) Uiso 1 1 d . . .
O31 O -0.3271(8) 0.1772(5) 0.1364(18) 0.015(3) Uiso 1 1 d . . .
O32 O -0.1125(8) 0.2099(4) 0.0693(16) 0.009(3) Uiso 1 1 d . . .
O33 O 0.4236(8) 0.0728(5) 0.4912(17) 0.012(3) Uiso 1 1 d . . .
O34 O 0.0458(11) 0.1927(6) 0.076(2) 0.035(5) Uiso 1 1 d . . .
O35 O 0.3015(8) 0.1146(5) 0.0585(17) 0.012(3) Uiso 1 1 d . . .
O36 O 0.5488(12) 0.1962(7) 0.051(3) 0.041(5) Uiso 1 1 d . . .
B1 B -0.1478(13) 0.2497(7) 0.083(3) 0.004(4) Uiso 1 1 d . . .
B2 B -0.1464(13) 0.2510(7) 0.576(3) 0.005(4) Uiso 1 1 d . . .
B3 B 0.1024(12) 0.0002(6) 0.031(2) 0.002(4) Uiso 1 1 d . . .
B4 B 0.1056(14) 0.1669(8) 0.067(3) 0.012(4) Uiso 1 1 d . . .
B5 B 0.3564(13) 0.0830(7) 0.059(3) 0.009(4) Uiso 1 1 d . . .
B6 B 0.3529(12) 0.0861(6) 0.554(3) 0.002 Uiso 1 1 d . . .
B7 B 0.1032(12) 0.1686(6) 0.570(2) 0.002 Uiso 1 1 d . . .
B8 B -0.1494(12) 0.0837(7) 0.055(3) 0.005(4) Uiso 1 1 d . . .
B9 B -0.1470(14) 0.0829(7) 0.567(3) 0.012(5) Uiso 1 1 d . . .
B10 B 0.6083(12) 0.1649(6) 0.070(3) 0.004(4) Uiso 1 1 d . . .
B11 B -0.3908(12) 0.1634(6) 0.577(3) 0.004(4) Uiso 1 1 d . . .
B12 B -0.3997(18) 0.0027(10) 0.558(4) 0.024(6) Uiso 1 1 d . . .

loop_
_atom_site_aniso_label
_atom_site_aniso_U_11
_atom_site_aniso_U_22
_atom_site_aniso_U_33
_atom_site_aniso_U_23
_atom_site_aniso_U_13
_atom_site_aniso_U_12
Ba1 0.0071(7) 0.0008(5) 0.0112(8) 0.0024(4) -0.0033(6) -0.0009(4)
Ba3 0.0029(6) 0.0024(5) 0.0104(8) -0.0012(4) 0.0051(5) -0.0005(4)
Ba5 0.0063(7) 0.0093(5) 0.0049(7) -0.0018(4) 0.0019(5) 0.0013(4)
Ba6 0.0069(8) 0.0071(5) 0.0051(6) -0.0012(4) -0.0030(5) 0.0016(4)
Ba7 0.0029(6) 0.0020(4) 0.0061(6) -0.0004(4) -0.0022(5) 0.0016(4)
Ba8 0.0067(7) 0.0058(5) 0.0157(8) 0.0038(5) -0.0010(6) -0.0008(5)
Ba9 0.0052(6) 0.0053(6) 0.0060(5) -0.0013(4) -0.0033(4) 0.0006(4)
Ba10 0.0044(6) 0.0066(5) 0.0033(5) 0.0000(4) 0.0022(4) -0.0020(4)
Ba11 0.0074(6) 0.0088(5) 0.0053(7) 0.0000(4) -0.0007(5) 0.0007(4)
Ba12 0.0078(6) 0.0060(5) 0.0052(6) 0.0021(4) -0.0004(5) 0.0002(4)
Mg11 0.010(4) 0.016(4) 0.014(4) 0.001(3) -0.002(3) 0.002(3)
F2 0.004(6) 0.019(6) 0.007(6) 0.000(4) 0.003(4) -0.001(4)
F3 0.020(7) 0.006(5) 0.009(6) -0.001(4) 0.005(5) -0.009(4)
F8 0.010(6) 0.046(8) 0.012(6) -0.008(6) 0.002(5) 0.003(6)

loop_
_atom_type_symbol
_atom_type_description
_atom_type_scat_dispersion_real
_atom_type_scat_dispersion_imag
_atom_type_scat_source
B B 0.0013 0.0007 'International Tables Vol C Tables 4.2.6.8 and 6.1.1.4'
O O 0.0106 0.0060 'International Tables Vol C Tables 4.2.6.8 and 6.1.1.4'
F F 0.0171 0.0103 'International Tables Vol C Tables 4.2.6.8 and 6.1.1.4'
Mg Mg 0.0486 0.0363 'International Tables Vol C Tables 4.2.6.8 and 6.1.1.4'
Ba Ba -0.3244 2.2819 'International Tables Vol C Tables 4.2.6.8 and 6.1.1.4'

loop_
_geom_angle_atom_site_label_1
_geom_angle_atom_site_label_2
_geom_angle_atom_site_label_3
_geom_angle
_geom_angle_site_symmetry_1
_geom_angle_site_symmetry_3
_geom_angle_publ_flag
F5 Ba1 O35 133.5(4) . . ?
F5 Ba1 O23 62.6(4) . . ?

loop_
_geom_bond_atom_site_label_1
_geom_bond_atom_site_label_2
_geom_bond_distance
_geom_bond_site_symmetry_2
_geom_bond_publ_flag
Ba1 F5 2.710(11) . ?
Ba1 O35 2.760(14) . ?
